data_1576877
loop_
_publ_author_name
'Ratnam, Shahilan'
'Unone, Shreya'
'Alia, Nabeel'
'Hafeneger, Enyu Denny'
'Janssen-M&#xfc;ller, Daniel'

_publ_section_title
;
 Biginelli dihydropyrimidines: a tunable class of alkyl radical
 precursors.
;
_journal_issue 18
_journal_name_full 'Chemical science'
_journal_page_first 8998
_journal_page_last 9005
_journal_paper_doi 10.1039/d6sc00376a
_journal_volume 17
_journal_year 2026
_chemical_absolute_configuration unk
_chemical_formula_moiety 'C16 H23 N3 O2'
_chemical_formula_sum 'C16 H23 N3 O2'
_chemical_formula_weight 289.37
_space_group_crystal_system orthorhombic
_space_group_IT_number 33
_space_group_name_Hall 'P 2c -2n'
_space_group_name_H-M_alt 'P n a 21'
_atom_sites_solution_hydrogens mixed
_atom_sites_solution_primary dual
_audit_creation_date 2024-02-13
_audit_creation_method
;FinalCif V134 by Daniel Kratzert, Freiburg 2024, 
https://dkratzert.de/finalcif.html
;
_audit_update_record
;
2024-03-08 deposited with the CCDC.	2026-03-13 downloaded from the CCDC.
;
_cell_angle_alpha 90
_cell_angle_beta 90
_cell_angle_gamma 90
_cell_formula_units_Z 8
_cell_length_a 18.2950(5)
_cell_length_b 10.1722(3)
_cell_length_c 16.2289(5)
_cell_measurement_reflns_used 9952
_cell_measurement_temperature 100.00
_cell_measurement_theta_max 27.838
_cell_measurement_theta_min 2.363
_cell_volume 3020.20(15)
_computing_cell_refinement 'SAINT V8.40B (?, 2016)'
_computing_data_collection 'Bruker BIS V6.2.15/2021-03-16 and APEX4 2022.1-1'
_computing_data_reduction 'SAINT V8.40B (?, 2016)'
_computing_molecular_graphics 'Olex2 1.5 (Dolomanov et al., 2009)'
_computing_publication_material 'Olex2 1.5 (Dolomanov et al., 2009)'
_computing_structure_refinement 'XL  (Sheldrick, 2008)'
_computing_structure_solution 'SHELXT 2018/2 (Sheldrick, 2018)'
_diffrn_ambient_environment N~2~
_diffrn_ambient_temperature 100.00
_diffrn_detector CPAD
_diffrn_detector_area_resol_mean 7.41
_diffrn_detector_type 'Bruker PHOTON III'
_diffrn_measured_fraction_theta_full 1.000
_diffrn_measured_fraction_theta_max 1.000
_diffrn_measurement_device 'four-circle diffractometer'
_diffrn_measurement_device_type 'Bruker D8 VENTURE dual wavelength Mo/Cu'
_diffrn_measurement_method '\w and \f scans'
_diffrn_measurement_specimen_support 'MiTeGen micromount'
_diffrn_radiation_monochromator 'mirror optics'
_diffrn_radiation_probe x-ray
_diffrn_radiation_type MoK\a
_diffrn_radiation_wavelength 0.71073
_diffrn_reflns_av_R_equivalents 0.0601
_diffrn_reflns_av_unetI/netI 0.0346
_diffrn_reflns_Laue_measured_fraction_full 1.000
_diffrn_reflns_Laue_measured_fraction_max 1.000
_diffrn_reflns_limit_h_max 24
_diffrn_reflns_limit_h_min -24
_diffrn_reflns_limit_k_max 13
_diffrn_reflns_limit_k_min -12
_diffrn_reflns_limit_l_max 21
_diffrn_reflns_limit_l_min -21
_diffrn_reflns_number 55755
_diffrn_reflns_point_group_measured_fraction_full 1.000
_diffrn_reflns_point_group_measured_fraction_max 0.999
_diffrn_reflns_theta_full 25.242
_diffrn_reflns_theta_max 27.910
_diffrn_reflns_theta_min 2.226
_diffrn_source 'microfocus sealed X-ray tube'
_diffrn_source_current 1.0
_diffrn_source_power 0.05
_diffrn_source_type 'Incoatec I\ms'
_diffrn_source_voltage 50.0
_diffrn_standards_number 0
_exptl_absorpt_coefficient_mu 0.085
_exptl_absorpt_correction_T_max 1.0000
_exptl_absorpt_correction_T_min 0.8155
_exptl_absorpt_correction_type numerical
_exptl_absorpt_process_details
;
SADABS-2016/2 (Bruker,2016/2) was used for absorption correction.
wR2(int) was 0.1313 before and 0.0577 after correction.
The Ratio of minimum to maximum transmission is 0.8155.
The \l/2 correction factor is Not present.
;
_exptl_crystal_colour colourless
_exptl_crystal_colour_primary colourless
_exptl_crystal_density_diffrn 1.273
_exptl_crystal_description block
_exptl_crystal_F_000 1248
_exptl_crystal_recrystallization_method 'from a mixture of ethyl acetate and pentane.'
_exptl_crystal_size_max 0.299
_exptl_crystal_size_mid 0.158
_exptl_crystal_size_min 0.102
_refine_diff_density_max 0.442
_refine_diff_density_min -0.284
_refine_diff_density_rms 0.077
_refine_ls_abs_structure_details
;
 Flack x determined using 2726 quotients [(I+)-(I-)]/[(I+)+(I-)]
 (Parsons, Flack and Wagner, Acta Cryst. B69 (2013) 249-259).
;
_refine_ls_abs_structure_Flack 0.2(4)
_refine_ls_extinction_method none
_refine_ls_goodness_of_fit_ref 1.070
_refine_ls_hydrogen_treatment mixed
_refine_ls_matrix_type full
_refine_ls_number_parameters 389
_refine_ls_number_reflns 7221
_refine_ls_number_restraints 3
_refine_ls_restrained_S_all 1.070
_refine_ls_R_factor_all 0.0586
_refine_ls_R_factor_gt 0.0515
_refine_ls_shift/su_max 0.000
_refine_ls_shift/su_mean 0.000
_refine_ls_structure_factor_coef Fsqd
_refine_ls_weighting_details 'w=1/[\s^2^(Fo^2^)+(0.0727P)^2^+1.5480P] where P=(Fo^2^+2Fc^2^)/3'
_refine_ls_weighting_scheme calc
_refine_ls_wR_factor_gt 0.1313
_refine_ls_wR_factor_ref 0.1371
_reflns_Friedel_coverage 0.931
_reflns_Friedel_fraction_full 0.999
_reflns_Friedel_fraction_max 0.998
_reflns_number_gt 6352
_reflns_number_total 7221
_reflns_threshold_expression 'I > 2\s(I)'
_cod_data_source_file d6sc00376a2.cif
_cod_data_source_block 2234_pna21
_cod_depositor_comments 'Adding full bibliography for 1576876--1576878.cif.'
_cod_original_cell_volume 3020.21(15)
_cod_database_code 1576877
_olex2_refinement_description
;
1. Fixed Uiso
 At 1.2 times of:
  All C(H) groups, All C(H,H) groups, All N(H) groups
 At 1.5 times of:
  All C(H,H,H) groups
2. Restrained distances
 N1'-H1' = N1-H1
 0.88 with sigma of 0.02
3.a Ternary CH refined with riding coordinates:
 C3(H3), C4(H4), C3'(H3'), C4'(H4')
3.b Secondary CH2 refined with riding coordinates:
 C5(H5A,H5B), C6(H6A,H6B), C7(H7A,H7B), C8(H8A,H8B), C9(H9A,H9B), C15(H15A,
 H15B), C5'(H5'A,H5'B), C6'(H6'A,H6'B), C7'(H7'A,H7'B), C8'(H8'A,H8'B),
 C9'(H9'A,H9'B), C15'(H15C,H15D)
3.c Aromatic/amide H refined with riding coordinates:
 C13(H13), C14(H14), C13'(H13'), C14'(H14')
3.d Idealised Me refined as rotating group:
 C11(H11A,H11B,H11C), C16(H16A,H16B,H16C), C11'(H11D,H11E,H11F), C16'(H16D,
 H16E,H16F)
;
_olex2_submission_special_instructions 'No special instructions were received'
_shelx_shelxl_version_number 2018/3
_shelx_space_group_comment
;
The symmetry employed for this shelxl refinement is uniquely defined
by the following loop, which should always be used as a source of
symmetry information in preference to the above space-group names.
They are only intended as comments.
;
_shelx_estimated_absorpt_t_min 0.975
_shelx_estimated_absorpt_t_max 0.991
_diffrn_measurement_ambient_temperature_device_make 'Oxford Cryostream 800'

loop_
_space_group_symop_operation_xyz
'x, y, z'
'-x, -y, z+1/2'
'x+1/2, -y+1/2, z'
'-x+1/2, y+1/2, z+1/2'

loop_
_atom_site_label
_atom_site_type_symbol
_atom_site_fract_x
_atom_site_fract_y
_atom_site_fract_z
_atom_site_U_iso_or_equiv
_atom_site_adp_type
_atom_site_occupancy
_atom_site_site_symmetry_order
_atom_site_calc_flag
_atom_site_refinement_flags_posn
_atom_site_refinement_flags_adp
_atom_site_refinement_flags_occupancy
_atom_site_disorder_assembly
_atom_site_disorder_group
O1 O 0.72003(13) 0.7217(2) 0.42973(16) 0.0232(5) Uani 1 1 d . . . . .
O2 O 0.69294(14) 0.5592(2) 0.34052(17) 0.0269(6) Uani 1 1 d . . . . .
N1 N 0.48104(16) 0.5613(3) 0.44851(18) 0.0186(6) Uani 1 1 d D . . . .
H1 H 0.4466(18) 0.506(3) 0.443(3) 0.022 Uiso 1 1 d D U . . .
N2 N 0.42211(15) 0.6195(3) 0.57629(16) 0.0166(5) Uani 1 1 d . . . . .
N3 N 0.52656(15) 0.7177(2) 0.54210(16) 0.0146(5) Uani 1 1 d . . . . .
C1 C 0.67271(18) 0.6381(3) 0.3920(2) 0.0190(6) Uani 1 1 d . . . . .
C2 C 0.59890(17) 0.6526(3) 0.42478(19) 0.0155(6) Uani 1 1 d . . . . .
C3 C 0.58329(16) 0.7639(3) 0.48535(18) 0.0141(6) Uani 1 1 d . . . . .
H3 H 0.628741 0.781426 0.517772 0.017 Uiso 1 1 calc R U . . .
C4 C 0.55794(17) 0.8949(3) 0.44538(19) 0.0134(6) Uani 1 1 d . . . . .
H4 H 0.549873 0.958679 0.491369 0.016 Uiso 1 1 calc R U . . .
C5 C 0.61596(16) 0.9551(3) 0.3890(2) 0.0159(6) Uani 1 1 d . . . . .
H5A H 0.625648 0.895009 0.342261 0.019 Uiso 1 1 calc R U . . .
H5B H 0.662098 0.966753 0.420032 0.019 Uiso 1 1 calc R U . . .
C6 C 0.58991(17) 1.0885(3) 0.35617(19) 0.0173(6) Uani 1 1 d . . . . .
H6A H 0.584446 1.150607 0.402722 0.021 Uiso 1 1 calc R U . . .
H6B H 0.627134 1.124585 0.318121 0.021 Uiso 1 1 calc R U . . .
C7 C 0.51727(18) 1.0762(3) 0.3111(2) 0.0187(6) Uani 1 1 d . . . . .
H7A H 0.500584 1.164632 0.293817 0.022 Uiso 1 1 calc R U . . .
H7B H 0.524104 1.022395 0.260845 0.022 Uiso 1 1 calc R U . . .
C8 C 0.45934(17) 1.0134(3) 0.3651(2) 0.0192(6) Uani 1 1 d . . . . .
H8A H 0.414363 0.999388 0.332317 0.023 Uiso 1 1 calc R U . . .
H8B H 0.447283 1.073512 0.411081 0.023 Uiso 1 1 calc R U . . .
C9 C 0.48532(17) 0.8818(3) 0.3999(2) 0.0181(6) Uani 1 1 d . . . . .
H9A H 0.447908 0.847128 0.438272 0.022 Uiso 1 1 calc R U . . .
H9B H 0.490888 0.817972 0.354305 0.022 Uiso 1 1 calc R U . . .
C10 C 0.54567(18) 0.5627(3) 0.4058(2) 0.0158(6) Uani 1 1 d . . . . .
C11 C 0.5499(2) 0.4580(3) 0.3407(2) 0.0233(7) Uani 1 1 d . . . . .
H11A H 0.582598 0.387612 0.359303 0.035 Uiso 1 1 calc R U . . .
H11B H 0.568957 0.496165 0.289604 0.035 Uiso 1 1 calc R U . . .
H11C H 0.501053 0.421937 0.330831 0.035 Uiso 1 1 calc R U . . .
C12 C 0.47493(17) 0.6306(3) 0.52118(19) 0.0154(6) Uani 1 1 d . . . . .
C13 C 0.44221(18) 0.7088(3) 0.6371(2) 0.0180(7) Uani 1 1 d . . . . .
H13 H 0.415131 0.724450 0.686082 0.022 Uiso 1 1 calc R U . . .
C14 C 0.50553(17) 0.7706(3) 0.61736(19) 0.0166(6) Uani 1 1 d . . . . .
H14 H 0.530229 0.836201 0.648389 0.020 Uiso 1 1 calc R U . . .
C15 C 0.79666(19) 0.7108(4) 0.4071(2) 0.0255(7) Uani 1 1 d . . . . .
H15A H 0.809169 0.617038 0.398638 0.031 Uiso 1 1 calc R U . . .
H15B H 0.827336 0.744793 0.452569 0.031 Uiso 1 1 calc R U . . .
C16 C 0.8131(2) 0.7864(4) 0.3296(3) 0.0307(8) Uani 1 1 d . . . . .
H16A H 0.784195 0.750579 0.284004 0.046 Uiso 1 1 calc R U . . .
H16B H 0.865223 0.778812 0.316669 0.046 Uiso 1 1 calc R U . . .
H16C H 0.800508 0.879170 0.337757 0.046 Uiso 1 1 calc R U . . .
O1' O 0.06486(12) 0.2751(2) 0.56620(14) 0.0201(5) Uani 1 1 d . . . . .
O2' O 0.09075(14) 0.4328(2) 0.65883(16) 0.0243(5) Uani 1 1 d . . . . .
N1' N 0.30300(15) 0.4396(3) 0.54951(17) 0.0177(5) Uani 1 1 d D . . . .
H1' H 0.3381(17) 0.493(3) 0.566(2) 0.021 Uiso 1 1 d D U . . .
N2' N 0.36339(15) 0.3809(3) 0.42292(17) 0.0186(5) Uani 1 1 d . . . . .
N3' N 0.25935(14) 0.2807(2) 0.45587(16) 0.0151(5) Uani 1 1 d . . . . .
C1' C 0.11145(18) 0.3581(3) 0.60536(19) 0.0171(6) Uani 1 1 d . . . . .
C2' C 0.18574(17) 0.3463(3) 0.5723(2) 0.0149(6) Uani 1 1 d . . . . .
C3' C 0.20225(16) 0.2341(3) 0.51219(19) 0.0150(6) Uani 1 1 d . . . . .
H3' H 0.157143 0.215944 0.479301 0.018 Uiso 1 1 calc R U . . .
C4' C 0.22752(17) 0.1039(3) 0.55261(19) 0.0155(6) Uani 1 1 d . . . . .
H4' H 0.237512 0.040514 0.506858 0.019 Uiso 1 1 calc R U . . .
C5' C 0.16816(18) 0.0420(3) 0.6068(2) 0.0184(7) Uani 1 1 d . . . . .
H5'A H 0.156682 0.101771 0.653158 0.022 Uiso 1 1 calc R U . . .
H5'B H 0.123062 0.029613 0.573958 0.022 Uiso 1 1 calc R U . . .
C6' C 0.1937(2) -0.0904(3) 0.6404(2) 0.0226(7) Uani 1 1 d . . . . .
H6'A H 0.155540 -0.126674 0.677248 0.027 Uiso 1 1 calc R U . . .
H6'B H 0.200297 -0.152562 0.594055 0.027 Uiso 1 1 calc R U . . .
C7' C 0.2651(2) -0.0788(3) 0.6878(2) 0.0232(7) Uani 1 1 d . . . . .
H7'A H 0.256919 -0.026706 0.738521 0.028 Uiso 1 1 calc R U . . .
H7'B H 0.281782 -0.167565 0.704458 0.028 Uiso 1 1 calc R U . . .
C8' C 0.32371(19) -0.0138(3) 0.6365(2) 0.0246(7) Uani 1 1 d . . . . .
H8'A H 0.337381 -0.072942 0.590567 0.030 Uiso 1 1 calc R U . . .
H8'B H 0.367690 0.000247 0.670915 0.030 Uiso 1 1 calc R U . . .
C9' C 0.29853(18) 0.1186(3) 0.6012(2) 0.0205(7) Uani 1 1 d . . . . .
H9'A H 0.291032 0.181782 0.646804 0.025 Uiso 1 1 calc R U . . .
H9'B H 0.337033 0.154278 0.564604 0.025 Uiso 1 1 calc R U . . .
C10' C 0.23798(18) 0.4377(3) 0.59169(19) 0.0161(6) Uani 1 1 d . . . . .
C11' C 0.23230(19) 0.5413(3) 0.6575(2) 0.0195(6) Uani 1 1 d . . . . .
H11D H 0.276702 0.595149 0.657420 0.029 Uiso 1 1 calc R U . . .
H11E H 0.226717 0.498955 0.711395 0.029 Uiso 1 1 calc R U . . .
H11F H 0.189763 0.597191 0.646610 0.029 Uiso 1 1 calc R U . . .
C12' C 0.31051(17) 0.3698(3) 0.47768(19) 0.0165(6) Uani 1 1 d . . . . .
C13' C 0.34458(18) 0.2902(3) 0.3627(2) 0.0188(6) Uani 1 1 d . . . . .
H13' H 0.372607 0.274237 0.314474 0.023 Uiso 1 1 calc R U . . .
C14' C 0.28142(18) 0.2270(3) 0.38105(19) 0.0173(7) Uani 1 1 d . . . . .
H14' H 0.257539 0.160736 0.349776 0.021 Uiso 1 1 calc R U . . .
C15' C -0.01101(18) 0.2796(4) 0.5925(2) 0.0249(7) Uani 1 1 d . . . . .
H15C H -0.042722 0.248532 0.547061 0.030 Uiso 1 1 calc R U . . .
H15D H -0.024618 0.371634 0.605108 0.030 Uiso 1 1 calc R U . . .
C16' C -0.0236(2) 0.1958(4) 0.6673(2) 0.0304(8) Uani 1 1 d . . . . .
H16D H -0.010065 0.104643 0.654989 0.046 Uiso 1 1 calc R U . . .
H16E H -0.075296 0.199567 0.682853 0.046 Uiso 1 1 calc R U . . .
H16F H 0.006442 0.228380 0.712975 0.046 Uiso 1 1 calc R U . . .

loop_
_atom_site_aniso_label
_atom_site_aniso_U_11
_atom_site_aniso_U_22
_atom_site_aniso_U_33
_atom_site_aniso_U_23
_atom_site_aniso_U_13
_atom_site_aniso_U_12
O1 0.0113(11) 0.0298(13) 0.0285(13) -0.0024(11) 0.0026(9) 0.0039(9)
O2 0.0246(13) 0.0253(12) 0.0309(13) -0.0065(11) 0.0098(10) 0.0049(10)
N1 0.0184(14) 0.0192(14) 0.0182(13) -0.0034(11) 0.0029(11) -0.0036(11)
N2 0.0183(13) 0.0179(13) 0.0137(11) -0.0004(10) 0.0038(10) -0.0030(10)
N3 0.0165(12) 0.0144(11) 0.0130(11) 0.0018(10) 0.0014(10) 0.0002(10)
C1 0.0170(15) 0.0188(15) 0.0213(15) 0.0038(12) 0.0058(12) 0.0053(12)
C2 0.0141(14) 0.0169(14) 0.0156(14) 0.0007(11) 0.0029(11) 0.0036(11)
C3 0.0120(13) 0.0143(13) 0.0160(14) 0.0011(11) 0.0016(11) 0.0013(11)
C4 0.0129(14) 0.0127(13) 0.0146(14) 0.0012(11) 0.0022(11) -0.0003(11)
C5 0.0117(14) 0.0175(14) 0.0184(15) -0.0009(12) 0.0005(12) -0.0015(11)
C6 0.0185(15) 0.0174(14) 0.0160(14) 0.0037(12) 0.0014(12) -0.0040(11)
C7 0.0193(16) 0.0198(15) 0.0170(15) 0.0027(12) 0.0005(12) 0.0006(12)
C8 0.0136(14) 0.0199(15) 0.0241(17) 0.0054(13) -0.0014(12) 0.0008(12)
C9 0.0118(15) 0.0200(15) 0.0224(16) 0.0042(13) -0.0016(12) -0.0024(12)
C10 0.0179(15) 0.0139(14) 0.0157(14) 0.0016(12) 0.0001(12) 0.0040(11)
C11 0.0284(18) 0.0175(15) 0.0239(17) -0.0047(14) 0.0030(14) -0.0006(13)
C12 0.0148(14) 0.0146(13) 0.0169(15) -0.0006(11) 0.0005(11) 0.0004(11)
C13 0.0194(16) 0.0196(15) 0.0150(15) -0.0022(12) 0.0029(12) -0.0010(12)
C14 0.0184(15) 0.0169(14) 0.0145(14) -0.0011(11) 0.0014(12) 0.0005(12)
C15 0.0115(15) 0.0345(19) 0.0304(18) 0.0024(15) 0.0023(13) 0.0035(14)
C16 0.0224(18) 0.0334(19) 0.036(2) 0.0078(16) 0.0027(15) 0.0001(14)
O1' 0.0116(10) 0.0267(12) 0.0219(12) -0.0029(9) 0.0009(9) -0.0024(9)
O2' 0.0204(12) 0.0241(12) 0.0285(13) -0.0061(10) 0.0057(10) 0.0020(9)
N1' 0.0170(13) 0.0188(13) 0.0174(13) -0.0019(11) 0.0022(10) -0.0046(10)
N2' 0.0177(13) 0.0199(13) 0.0181(12) 0.0006(11) 0.0004(10) -0.0012(11)
N3' 0.0151(12) 0.0155(12) 0.0146(12) 0.0003(10) -0.0004(10) -0.0002(10)
C1' 0.0163(15) 0.0160(14) 0.0188(15) 0.0020(12) -0.0030(12) -0.0002(12)
C2' 0.0139(14) 0.0147(13) 0.0160(13) 0.0021(12) -0.0022(12) 0.0020(11)
C3' 0.0112(14) 0.0172(14) 0.0164(14) 0.0014(12) -0.0003(11) -0.0004(11)
C4' 0.0138(14) 0.0166(14) 0.0162(15) 0.0020(12) -0.0022(11) 0.0004(12)
C5' 0.0160(16) 0.0190(15) 0.0201(16) 0.0041(13) -0.0031(12) -0.0030(13)
C6' 0.0258(19) 0.0171(15) 0.0248(18) 0.0075(14) -0.0054(14) -0.0059(12)
C7' 0.0274(19) 0.0179(14) 0.0243(16) 0.0059(13) -0.0041(14) -0.0006(13)
C8' 0.0202(17) 0.0203(16) 0.0333(19) 0.0078(14) -0.0089(14) 0.0022(13)
C9' 0.0179(16) 0.0178(15) 0.0259(16) 0.0055(13) -0.0030(13) 0.0009(12)
C10' 0.0167(15) 0.0169(14) 0.0148(14) 0.0011(12) 0.0000(12) 0.0012(12)
C11' 0.0183(16) 0.0192(15) 0.0212(16) -0.0048(13) 0.0011(13) -0.0018(12)
C12' 0.0176(15) 0.0156(14) 0.0163(14) 0.0020(11) -0.0024(12) -0.0020(12)
C13' 0.0196(15) 0.0197(15) 0.0172(14) 0.0000(12) 0.0021(12) 0.0028(12)
C14' 0.0216(16) 0.0179(15) 0.0126(14) -0.0018(12) -0.0004(12) 0.0022(12)
C15' 0.0115(15) 0.036(2) 0.0267(18) 0.0018(15) 0.0023(13) -0.0005(14)
C16' 0.0263(19) 0.0356(19) 0.0295(19) -0.0008(15) 0.0071(15) -0.0091(15)

loop_
_atom_type_symbol
_atom_type_description
_atom_type_scat_dispersion_real
_atom_type_scat_dispersion_imag
_atom_type_scat_source
C C 0.0033 0.0016 'International Tables Vol C Tables 4.2.6.8 and 6.1.1.4'
H H 0.0000 0.0000 'International Tables Vol C Tables 4.2.6.8 and 6.1.1.4'
N N 0.0061 0.0033 'International Tables Vol C Tables 4.2.6.8 and 6.1.1.4'
O O 0.0106 0.0060 'International Tables Vol C Tables 4.2.6.8 and 6.1.1.4'

loop_
_exptl_crystal_face_index_h
_exptl_crystal_face_index_k
_exptl_crystal_face_index_l
_exptl_crystal_face_perp_dist
1.00 -2.00 0.00 0.1240
2.00 -1.00 0.00 0.1510
-1.00 -1.00 0.00 0.0360
1.00 -1.00 -1.00 0.1300
2.00 -1.00 -2.00 0.1300
-1.00 -1.00 2.00 0.0530
2.00 -1.00 2.00 0.1330
2.00 0.00 -1.00 0.1260
-2.00 0.00 1.00 0.1260
0.00 0.00 -1.00 0.0330
0.00 0.00 1.00 0.0510
2.00 1.00 0.00 0.0790
1.00 1.00 0.00 0.0960
-1.00 1.00 1.00 0.1060
-2.00 1.00 2.00 0.1060
1.00 1.00 -2.00 0.0700
-2.00 1.00 -2.00 0.0960
2.00 1.00 1.00 0.0840
-2.00 1.00 -1.00 0.1030
-1.00 2.00 0.00 0.1190
-2.00 2.00 1.00 0.1130
-1.00 2.00 2.00 0.0980

loop_
_geom_angle_atom_site_label_1
_geom_angle_atom_site_label_2
_geom_angle_atom_site_label_3
_geom_angle
_geom_angle_site_symmetry_1
_geom_angle_site_symmetry_3
_geom_angle_publ_flag
C1 O1 C15 116.9(3) . . ?
C10 N1 H1 126(3) . . ?
C10 N1 C12 119.8(3) . . ?
C12 N1 H1 112(3) . . ?
C12 N2 C13 103.3(2) . . ?
C12 N3 C3 123.6(3) . . ?
C12 N3 C14 106.5(3) . . ?
C14 N3 C3 128.6(3) . . ?
O1 C1 C2 111.2(3) . . ?
O2 C1 O1 121.9(3) . . ?
O2 C1 C2 126.8(3) . . ?
C1 C2 C3 118.9(3) . . ?
C10 C2 C1 120.5(3) . . ?
C10 C2 C3 120.4(3) . . ?
N3 C3 C2 107.4(2) . . ?
N3 C3 H3 108.4 . . ?
N3 C3 C4 109.0(2) . . ?
C2 C3 H3 108.4 . . ?
C2 C3 C4 115.0(2) . . ?
C4 C3 H3 108.4 . . ?
C3 C4 H4 106.8 . . ?
C5 C4 C3 112.7(2) . . ?
C5 C4 H4 106.8 . . ?
C9 C4 C3 112.8(2) . . ?
C9 C4 H4 106.8 . . ?
C9 C4 C5 110.5(3) . . ?
C4 C5 H5A 109.6 . . ?
C4 C5 H5B 109.6 . . ?
C4 C5 C6 110.3(2) . . ?
H5A C5 H5B 108.1 . . ?
C6 C5 H5A 109.6 . . ?
C6 C5 H5B 109.6 . . ?
C5 C6 H6A 109.3 . . ?
C5 C6 H6B 109.3 . . ?
H6A C6 H6B 108.0 . . ?
C7 C6 C5 111.5(3) . . ?
C7 C6 H6A 109.3 . . ?
C7 C6 H6B 109.3 . . ?
C6 C7 H7A 109.3 . . ?
C6 C7 H7B 109.3 . . ?
H7A C7 H7B 108.0 . . ?
C8 C7 C6 111.5(3) . . ?
C8 C7 H7A 109.3 . . ?
C8 C7 H7B 109.3 . . ?
C7 C8 H8A 109.3 . . ?
C7 C8 H8B 109.3 . . ?
C7 C8 C9 111.4(3) . . ?
H8A C8 H8B 108.0 . . ?
C9 C8 H8A 109.3 . . ?
C9 C8 H8B 109.3 . . ?
C4 C9 C8 111.9(3) . . ?
C4 C9 H9A 109.2 . . ?
C4 C9 H9B 109.2 . . ?
C8 C9 H9A 109.2 . . ?
C8 C9 H9B 109.2 . . ?
H9A C9 H9B 107.9 . . ?
N1 C10 C2 120.4(3) . . ?
N1 C10 C11 113.1(3) . . ?
C2 C10 C11 126.4(3) . . ?
C10 C11 H11A 109.5 . . ?
C10 C11 H11B 109.5 . . ?
C10 C11 H11C 109.5 . . ?
H11A C11 H11B 109.5 . . ?
H11A C11 H11C 109.5 . . ?
H11B C11 H11C 109.5 . . ?
N2 C12 N1 126.5(3) . . ?
N2 C12 N3 113.6(3) . . ?
N3 C12 N1 119.9(3) . . ?
N2 C13 H13 124.4 . . ?
C14 C13 N2 111.2(3) . . ?
C14 C13 H13 124.4 . . ?
N3 C14 H14 127.3 . . ?
C13 C14 N3 105.3(3) . . ?
C13 C14 H14 127.3 . . ?
O1 C15 H15A 109.3 . . ?
O1 C15 H15B 109.3 . . ?
O1 C15 C16 111.4(3) . . ?
H15A C15 H15B 108.0 . . ?
C16 C15 H15A 109.3 . . ?
C16 C15 H15B 109.3 . . ?
C15 C16 H16A 109.5 . . ?
C15 C16 H16B 109.5 . . ?
C15 C16 H16C 109.5 . . ?
H16A C16 H16B 109.5 . . ?
H16A C16 H16C 109.5 . . ?
H16B C16 H16C 109.5 . . ?
C1' O1' C15' 116.3(3) . . ?
C10' N1' H1' 119(3) . . ?
C12' N1' H1' 121(3) . . ?
C12' N1' C10' 120.2(3) . . ?
C12' N2' C13' 103.6(3) . . ?
C12' N3' C3' 123.2(3) . . ?
C12' N3' C14' 106.9(3) . . ?
C14' N3' C3' 128.6(3) . . ?
O1' C1' C2' 111.1(3) . . ?
O2' C1' O1' 121.9(3) . . ?
O2' C1' C2' 127.0(3) . . ?
C1' C2' C3' 118.5(3) . . ?
C10' C2' C1' 120.5(3) . . ?
C10' C2' C3' 121.0(3) . . ?
N3' C3' C2' 107.2(2) . . ?
N3' C3' H3' 108.3 . . ?
N3' C3' C4' 109.1(2) . . ?
C2' C3' H3' 108.3 . . ?
C2' C3' C4' 115.2(3) . . ?
C4' C3' H3' 108.3 . . ?
C3' C4' H4' 106.9 . . ?
C5' C4' C3' 112.5(3) . . ?
C5' C4' H4' 106.9 . . ?
C9' C4' C3' 112.9(3) . . ?
C9' C4' H4' 106.9 . . ?
C9' C4' C5' 110.3(3) . . ?
C4' C5' H5'A 109.5 . . ?
C4' C5' H5'B 109.5 . . ?
H5'A C5' H5'B 108.1 . . ?
C6' C5' C4' 110.5(3) . . ?
C6' C5' H5'A 109.5 . . ?
C6' C5' H5'B 109.5 . . ?
C5' C6' H6'A 109.2 . . ?
C5' C6' H6'B 109.2 . . ?
H6'A C6' H6'B 107.9 . . ?
C7' C6' C5' 112.0(3) . . ?
C7' C6' H6'A 109.2 . . ?
C7' C6' H6'B 109.2 . . ?
C6' C7' H7'A 109.4 . . ?
C6' C7' H7'B 109.4 . . ?
H7'A C7' H7'B 108.0 . . ?
C8' C7' C6' 111.4(3) . . ?
C8' C7' H7'A 109.4 . . ?
C8' C7' H7'B 109.4 . . ?
C7' C8' H8'A 109.2 . . ?
C7' C8' H8'B 109.2 . . ?
C7' C8' C9' 112.2(3) . . ?
H8'A C8' H8'B 107.9 . . ?
C9' C8' H8'A 109.2 . . ?
C9' C8' H8'B 109.2 . . ?
C4' C9' C8' 111.2(3) . . ?
C4' C9' H9'A 109.4 . . ?
C4' C9' H9'B 109.4 . . ?
C8' C9' H9'A 109.4 . . ?
C8' C9' H9'B 109.4 . . ?
H9'A C9' H9'B 108.0 . . ?
N1' C10' C11' 113.9(3) . . ?
C2' C10' N1' 120.0(3) . . ?
C2' C10' C11' 126.2(3) . . ?
C10' C11' H11D 109.5 . . ?
C10' C11' H11E 109.5 . . ?
C10' C11' H11F 109.5 . . ?
H11D C11' H11E 109.5 . . ?
H11D C11' H11F 109.5 . . ?
H11E C11' H11F 109.5 . . ?
N2' C12' N1' 127.0(3) . . ?
N2' C12' N3' 112.9(3) . . ?
N3' C12' N1' 120.0(3) . . ?
N2' C13' H13' 124.1 . . ?
C14' C13' N2' 111.9(3) . . ?
C14' C13' H13' 124.1 . . ?
N3' C14' H14' 127.7 . . ?
C13' C14' N3' 104.6(3) . . ?
C13' C14' H14' 127.7 . . ?
O1' C15' H15C 109.3 . . ?
O1' C15' H15D 109.3 . . ?
O1' C15' C16' 111.4(3) . . ?
H15C C15' H15D 108.0 . . ?
C16' C15' H15C 109.3 . . ?
C16' C15' H15D 109.3 . . ?
C15' C16' H16D 109.5 . . ?
C15' C16' H16E 109.5 . . ?
C15' C16' H16F 109.5 . . ?
H16D C16' H16E 109.5 . . ?
H16D C16' H16F 109.5 . . ?
H16E C16' H16F 109.5 . . ?

loop_
_geom_bond_atom_site_label_1
_geom_bond_atom_site_label_2
_geom_bond_distance
_geom_bond_site_symmetry_2
_geom_bond_publ_flag
O1 C1 1.359(4) . ?
O1 C15 1.454(4) . ?
O2 C1 1.216(4) . ?
N1 H1 0.85(2) . ?
N1 C10 1.370(4) . ?
N1 C12 1.379(4) . ?
N2 C12 1.322(4) . ?
N2 C13 1.391(4) . ?
N3 C3 1.465(4) . ?
N3 C12 1.339(4) . ?
N3 C14 1.389(4) . ?
C1 C2 1.459(4) . ?
C2 C3 1.527(4) . ?
C2 C10 1.371(5) . ?
C3 H3 1.0000 . ?
C3 C4 1.553(4) . ?
C4 H4 1.0000 . ?
C4 C5 1.529(4) . ?
C4 C9 1.525(4) . ?
C5 H5A 0.9900 . ?
C5 H5B 0.9900 . ?
C5 C6 1.534(4) . ?
C6 H6A 0.9900 . ?
C6 H6B 0.9900 . ?
C6 C7 1.522(4) . ?
C7 H7A 0.9900 . ?
C7 H7B 0.9900 . ?
C7 C8 1.517(5) . ?
C8 H8A 0.9900 . ?
C8 H8B 0.9900 . ?
C8 C9 1.529(4) . ?
C9 H9A 0.9900 . ?
C9 H9B 0.9900 . ?
C10 C11 1.502(5) . ?
C11 H11A 0.9800 . ?
C11 H11B 0.9800 . ?
C11 H11C 0.9800 . ?
C13 H13 0.9500 . ?
C13 C14 1.357(4) . ?
C14 H14 0.9500 . ?
C15 H15A 0.9900 . ?
C15 H15B 0.9900 . ?
C15 C16 1.504(5) . ?
C16 H16A 0.9800 . ?
C16 H16B 0.9800 . ?
C16 H16C 0.9800 . ?
O1' C1' 1.358(4) . ?
O1' C15' 1.453(4) . ?
O2' C1' 1.214(4) . ?
N1' H1' 0.89(2) . ?
N1' C10' 1.372(4) . ?
N1' C12' 1.372(4) . ?
N2' C12' 1.318(4) . ?
N2' C13' 1.387(4) . ?
N3' C3' 1.467(4) . ?
N3' C12' 1.350(4) . ?
N3' C14' 1.391(4) . ?
C1' C2' 1.466(4) . ?
C2' C3' 1.532(4) . ?
C2' C10' 1.370(4) . ?
C3' H3' 1.0000 . ?
C3' C4' 1.549(4) . ?
C4' H4' 1.0000 . ?
C4' C5' 1.532(5) . ?
C4' C9' 1.527(4) . ?
C5' H5'A 0.9900 . ?
C5' H5'B 0.9900 . ?
C5' C6' 1.527(4) . ?
C6' H6'A 0.9900 . ?
C6' H6'B 0.9900 . ?
C6' C7' 1.522(5) . ?
C7' H7'A 0.9900 . ?
C7' H7'B 0.9900 . ?
C7' C8' 1.510(5) . ?
C8' H8'A 0.9900 . ?
C8' H8'B 0.9900 . ?
C8' C9' 1.534(4) . ?
C9' H9'A 0.9900 . ?
C9' H9'B 0.9900 . ?
C10' C11' 1.504(4) . ?
C11' H11D 0.9800 . ?
C11' H11E 0.9800 . ?
C11' H11F 0.9800 . ?
C13' H13' 0.9500 . ?
C13' C14' 1.355(5) . ?
C14' H14' 0.9500 . ?
C15' H15C 0.9900 . ?
C15' H15D 0.9900 . ?
C15' C16' 1.502(5) . ?
C16' H16D 0.9800 . ?
C16' H16E 0.9800 . ?
C16' H16F 0.9800 . ?

loop_
_geom_hbond_atom_site_label_D
_geom_hbond_atom_site_label_H
_geom_hbond_atom_site_label_A
_geom_hbond_distance_DH
_geom_hbond_distance_HA
_geom_hbond_distance_DA
_geom_hbond_angle_DHA
_geom_hbond_site_symmetry_A
_geom_hbond_publ_flag
N1 H1 N2' 0.85(2) 2.01(2) 2.859(4) 177(4) . yes
N1' H1' N2 0.89(2) 2.01(3) 2.878(4) 166(4) . yes

loop_
_geom_torsion_atom_site_label_1
_geom_torsion_atom_site_label_2
_geom_torsion_atom_site_label_3
_geom_torsion_atom_site_label_4
_geom_torsion
_geom_torsion_site_symmetry_1
_geom_torsion_site_symmetry_2
_geom_torsion_site_symmetry_3
_geom_torsion_site_symmetry_4
_geom_torsion_publ_flag
O1 C1 C2 C3 7.2(4) . . . . ?
O1 C1 C2 C10 -168.5(3) . . . . ?
O2 C1 C2 C3 -176.1(3) . . . . ?
O2 C1 C2 C10 8.2(5) . . . . ?
N2 C13 C14 N3 -0.7(4) . . . . ?
N3 C3 C4 C5 176.4(2) . . . . ?
N3 C3 C4 C9 -57.6(3) . . . . ?
C1 O1 C15 C16 83.5(4) . . . . ?
C1 C2 C3 N3 -147.9(3) . . . . ?
C1 C2 C3 C4 90.5(3) . . . . ?
C1 C2 C10 N1 167.3(3) . . . . ?
C1 C2 C10 C11 -11.9(5) . . . . ?
C2 C3 C4 C5 -62.8(3) . . . . ?
C2 C3 C4 C9 63.1(3) . . . . ?
C3 N3 C12 N1 12.1(4) . . . . ?
C3 N3 C12 N2 -169.0(3) . . . . ?
C3 N3 C14 C13 168.1(3) . . . . ?
C3 C2 C10 N1 -8.3(5) . . . . ?
C3 C2 C10 C11 172.5(3) . . . . ?
C3 C4 C5 C6 -176.1(2) . . . . ?
C3 C4 C9 C8 176.9(3) . . . . ?
C4 C5 C6 C7 -56.8(3) . . . . ?
C5 C4 C9 C8 -55.9(3) . . . . ?
C5 C6 C7 C8 55.5(3) . . . . ?
C6 C7 C8 C9 -53.8(4) . . . . ?
C7 C8 C9 C4 54.4(4) . . . . ?
C9 C4 C5 C6 56.7(3) . . . . ?
C10 N1 C12 N2 -166.4(3) . . . . ?
C10 N1 C12 N3 12.3(5) . . . . ?
C10 C2 C3 N3 27.8(4) . . . . ?
C10 C2 C3 C4 -93.8(3) . . . . ?
C12 N1 C10 C2 -13.6(5) . . . . ?
C12 N1 C10 C11 165.7(3) . . . . ?
C12 N2 C13 C14 0.1(4) . . . . ?
C12 N3 C3 C2 -30.1(4) . . . . ?
C12 N3 C3 C4 95.1(3) . . . . ?
C12 N3 C14 C13 0.9(3) . . . . ?
C13 N2 C12 N1 179.4(3) . . . . ?
C13 N2 C12 N3 0.5(4) . . . . ?
C14 N3 C3 C2 164.7(3) . . . . ?
C14 N3 C3 C4 -70.1(4) . . . . ?
C14 N3 C12 N1 -179.9(3) . . . . ?
C14 N3 C12 N2 -1.0(4) . . . . ?
C15 O1 C1 O2 -1.3(5) . . . . ?
C15 O1 C1 C2 175.7(3) . . . . ?
O1' C1' C2' C3' -9.2(4) . . . . ?
O1' C1' C2' C10' 167.5(3) . . . . ?
O2' C1' C2' C3' 172.7(3) . . . . ?
O2' C1' C2' C10' -10.6(5) . . . . ?
N2' C13' C14' N3' 0.3(4) . . . . ?
N3' C3' C4' C5' -175.0(3) . . . . ?
N3' C3' C4' C9' 59.4(3) . . . . ?
C1' O1' C15' C16' -83.7(4) . . . . ?
C1' C2' C3' N3' 149.1(3) . . . . ?
C1' C2' C3' C4' -89.2(3) . . . . ?
C1' C2' C10' N1' -168.4(3) . . . . ?
C1' C2' C10' C11' 11.9(5) . . . . ?
C2' C3' C4' C5' 64.3(3) . . . . ?
C2' C3' C4' C9' -61.3(4) . . . . ?
C3' N3' C12' N1' -12.4(4) . . . . ?
C3' N3' C12' N2' 169.1(3) . . . . ?
C3' N3' C14' C13' -167.9(3) . . . . ?
C3' C2' C10' N1' 8.2(5) . . . . ?
C3' C2' C10' C11' -171.4(3) . . . . ?
C3' C4' C5' C6' 176.1(3) . . . . ?
C3' C4' C9' C8' -177.1(3) . . . . ?
C4' C5' C6' C7' 56.3(4) . . . . ?
C5' C4' C9' C8' 56.1(4) . . . . ?
C5' C6' C7' C8' -54.3(4) . . . . ?
C6' C7' C8' C9' 53.2(4) . . . . ?
C7' C8' C9' C4' -54.7(4) . . . . ?
C9' C4' C5' C6' -56.9(4) . . . . ?
C10' N1' C12' N2' 166.2(3) . . . . ?
C10' N1' C12' N3' -12.0(4) . . . . ?
C10' C2' C3' N3' -27.6(4) . . . . ?
C10' C2' C3' C4' 94.1(4) . . . . ?
C12' N1' C10' C2' 13.5(5) . . . . ?
C12' N1' C10' C11' -166.8(3) . . . . ?
C12' N2' C13' C14' 0.4(4) . . . . ?
C12' N3' C3' C2' 29.9(4) . . . . ?
C12' N3' C3' C4' -95.5(3) . . . . ?
C12' N3' C14' C13' -0.9(3) . . . . ?
C13' N2' C12' N1' -179.4(3) . . . . ?
C13' N2' C12' N3' -1.0(4) . . . . ?
C14' N3' C3' C2' -164.9(3) . . . . ?
C14' N3' C3' C4' 69.6(4) . . . . ?
C14' N3' C12' N1' 179.7(3) . . . . ?
C14' N3' C12' N2' 1.2(4) . . . . ?
C15' O1' C1' O2' -0.7(4) . . . . ?
C15' O1' C1' C2' -178.8(3) . . . . ?
